data_8101824
loop_
_publ_author_name
'S. Natarajan'
'Yu. Prots'
'R. Niewa'
'R. Kniep'

_publ_section_title
;
Crystal structure of 1,2-ethylenediamine-dizinc diphosphate(III), 
Zn~2~(C~2~H~8~N~2~)(HPO~3~)~2~
;
_journal_issue 3
_journal_name_full 'Zeitschrift f\"ur Kristallographie - New Crystal Structures'
_journal_page_first 455
_journal_page_last 456
_journal_volume 220
_journal_year 2005
_chemical_formula_sum 'C8 H40 N8 O24 P8 Zn8'
_chemical_formula_weight 1403.20
_chemical_name_systematic ' 1,2-ethylenediaminedizinc diphosphonate '
_space_group_IT_number 14
_symmetry_cell_setting monoclinic
_symmetry_space_group_name_Hall '-P 2yab'
_symmetry_space_group_name_H-M 'P 1 21/a 1'
_audit_creation_date 2005-07-09
_audit_creation_method 'WinGX routine CIF_UPDATE'
_cell_angle_alpha 90
_cell_angle_beta 95.76(1)
_cell_angle_gamma 90
_cell_formula_units_Z 4
_cell_length_a 7.8357(8)
_cell_length_b 8.2543(8)
_cell_length_c 14.7908(15)
_cell_measurement_temperature 293(2)
_cell_volume 951.81(17)
_computing_data_collection 'CrystalClear (Rigaku Corp., 2000)'
_computing_data_reduction 'CrystalClear (Rigaku Corp., 2000)'
_computing_structure_refinement 'SHELXL-97 (Sheldrick, 1997)'
_diffrn_ambient_temperature 295.15
_diffrn_detector_area_resol_mean 14.6199
_diffrn_measurement_details
;
scan:
    Number of images: 400
               Slice: 30.0000 - 270.0000
         Image width: 0.6000
            Exp time: 70.0000
       Rotation axis: Phi
               Omega: 0.0000
                 Chi: 0.0000
                 Phi: 0.0000
                 XTD: 41.9000
              2theta: -15.0000
scan:
    Number of images: 100
               Slice: -30.0000 - 30.0000
         Image width: 0.6000
            Exp time: 70.0000
       Rotation axis: Omega
               Omega: 0.0000
                 Chi: -90.0000
                 Phi: 155.0000
                 XTD: 41.9000
              2theta: -15.0000
;
_diffrn_measurement_device 'Rigaku AFC-7'
_diffrn_measurement_method phi/omega
_diffrn_radiation_detector 'Mercury CCD'
_diffrn_radiation_monochromator 'Graphite Monochromator'
_diffrn_radiation_source 'Sealed Tube'
_diffrn_radiation_type MoK\a
_diffrn_radiation_wavelength 0.7107
_diffrn_reflns_av_R_equivalents 0.0351
_diffrn_reflns_limit_h_max 10
_diffrn_reflns_limit_h_min -10
_diffrn_reflns_limit_k_max 10
_diffrn_reflns_limit_k_min -10
_diffrn_reflns_limit_l_max 19
_diffrn_reflns_limit_l_min -19
_diffrn_reflns_number 7741
_diffrn_reflns_reduction_process 'Lp corrections applied'
_diffrn_reflns_theta_full 29.85
_diffrn_reflns_theta_max 29.85
_diffrn_reflns_theta_min 2.83
_diffrn_source_current 40.0000
_diffrn_source_power 2.0000
_diffrn_source_voltage 50.0000
_exptl_absorpt_coefficient_mu 5.381
_exptl_absorpt_correction_T_max 1.0000
_exptl_absorpt_correction_T_min 0.5665
_exptl_absorpt_correction_type multi-scan
_exptl_crystal_colour 'pale yellow'
_exptl_crystal_density_diffrn 2.448
_exptl_crystal_density_method 'not measured'
_exptl_crystal_description 'platelet shape'
_exptl_crystal_F_000 696
_exptl_crystal_size_max 0.125
_exptl_crystal_size_mid 0.090
_exptl_crystal_size_min 0.025
_refine_diff_density_max 1.111
_refine_diff_density_min -0.572
_refine_ls_goodness_of_fit_ref 1.118
_refine_ls_hydrogen_treatment mixed
_refine_ls_matrix_type full
_refine_ls_number_parameters 149
_refine_ls_number_reflns 2204
_refine_ls_number_restraints 0
_refine_ls_restrained_S_all 1.118
_refine_ls_R_factor_all 0.0620
_refine_ls_R_factor_gt 0.0392
_refine_ls_shift/su_max 0.191
_refine_ls_shift/su_mean 0.026
_refine_ls_structure_factor_coef Fsqd
_refine_ls_weighting_details 'calc w=1/[\s^2^(Fo^2^)+(0.0423P)^2^+1.0415P] where P=(Fo^2^+2Fc^2^)/3'
_refine_ls_weighting_scheme calc
_refine_ls_wR_factor_gt 0.0953
_refine_ls_wR_factor_ref 0.1058
_reflns_number_gt 1511
_reflns_number_total 2204
_reflns_threshold_expression >2sigma(I)
_cod_data_source_file 1267-1591.cff
_cod_data_source_block SN_171a
_cod_depositor_comments
;
The following automatic conversions were performed:
'_exptl_absorpt_correction_type' value 'Multi-scan' changed to
'multi-scan' according to
'/home/saulius/struct/CIF-dictionaries/cif_core.dic' dictionary named
'cif_core.dic' version 2.4.1 from 2010-06-29.

Automatic conversion script
Id: cif_fix_enum 1555 2011-01-17 13:19:09Z saulius 
;
_cod_original_sg_symbol_H-M P121/a1
_cod_database_code 8101824

loop_
_symmetry_equiv_pos_as_xyz
'x, y, z'
'-x+1/2, y+1/2, -z'
'-x, -y, -z'
'x-1/2, -y-1/2, z'

loop_
_atom_site_label
_atom_site_type_symbol
_atom_site_symmetry_multiplicity
_atom_site_Wyckoff_symbol
_atom_site_fract_x
_atom_site_fract_y
_atom_site_fract_z
_atom_site_U_iso_or_equiv
_atom_site_adp_type
_atom_site_occupancy
_atom_site_calc_flag
_atom_site_refinement_flags
_atom_site_disorder_assembly
_atom_site_disorder_group
Zn1 Zn 4 e 0.71829(6) 0.46566(5) 0.43754(3) 0.02035(16) Uani 1 d . . .
Zn2 Zn 4 e 0.27736(6) 0.45863(5) 0.05836(3) 0.02103(16) Uani 1 d . . .
P1 P 4 e 0.58918(13) 0.11103(13) 0.38719(6) 0.0182(2) Uani 1 d . . .
H1 H 4 e 0.661(5) 0.153(5) 0.313(3) 0.027 Uiso 1 d . . .
O11 O 4 e 0.4108(4) 0.0421(4) 0.36553(18) 0.0287(7) Uani 1 d . . .
O12 O 4 e 0.7124(4) -0.0146(4) 0.43222(17) 0.0266(7) Uani 1 d . . .
O13 O 4 e 0.5888(4) 0.2664(4) 0.44121(19) 0.0313(7) Uani 1 d . . .
P2 P 4 e 0.40967(13) 0.10651(13) 0.11323(6) 0.0185(2) Uani 1 d . . .
H2 H 4 e 0.344(5) 0.139(5) 0.192(3) 0.028 Uiso 1 d . . .
O21 O 4 e 0.2874(4) -0.0233(4) 0.07117(18) 0.0298(7) Uani 1 d . . .
O22 O 4 e 0.4057(4) 0.2580(4) 0.0558(2) 0.0361(8) Uani 1 d . . .
O23 O 4 e 0.5904(4) 0.0405(4) 0.13411(19) 0.0305(8) Uani 1 d . . .
N1 N 4 e 0.5667(6) 0.6426(6) 0.3807(2) 0.0269(9) Uani 1 d . . .
H1A H 4 e 0.602(7) 0.728(8) 0.404(4) 0.07(2) Uiso 1 d . . .
H1B H 4 e 0.480(7) 0.622(8) 0.387(4) 0.06(2) Uiso 1 d . . .
C2 C 4 e 0.5695(6) 0.6806(6) 0.2827(3) 0.0361(11) Uani 1 d . . .
H2A H 4 e 0.5288 0.7904 0.2713 0.054 Uiso 1 calc R . .
H2B H 4 e 0.6867 0.6748 0.2671 0.054 Uiso 1 calc R . .
C3 C 4 e 0.4641(6) 0.5703(6) 0.2255(3) 0.0356(11) Uani 1 d . . .
H3A H 4 e 0.3522 0.5635 0.2480 0.053 Uiso 1 calc R . .
H3B H 4 e 0.5154 0.4633 0.2307 0.053 Uiso 1 calc R . .
N4 N 4 e 0.4401(6) 0.6172(5) 0.1262(2) 0.0266(9) Uani 1 d . . .
H4A H 4 e 0.523(6) 0.617(6) 0.108(3) 0.028(16) Uiso 1 d . . .
H4B H 4 e 0.409(7) 0.731(7) 0.132(3) 0.057(17) Uiso 1 d . . .

loop_
_atom_site_aniso_label
_atom_site_aniso_U_11
_atom_site_aniso_U_22
_atom_site_aniso_U_33
_atom_site_aniso_U_23
_atom_site_aniso_U_13
_atom_site_aniso_U_12
Zn1 0.0200(3) 0.0189(3) 0.0217(3) 0.00202(17) -0.0002(2) -0.00066(19)
Zn2 0.0203(3) 0.0212(3) 0.0211(3) -0.00177(17) -0.0002(2) 0.00150(19)
P1 0.0199(6) 0.0183(6) 0.0166(5) -0.0002(4) 0.0021(4) -0.0015(4)
O11 0.0191(16) 0.040(2) 0.0269(14) -0.0057(12) 0.0025(13) -0.0067(13)
O12 0.0273(18) 0.0313(17) 0.0204(13) 0.0003(11) -0.0014(13) 0.0077(13)
O13 0.0366(18) 0.0202(16) 0.0392(16) -0.0066(13) 0.0138(14) -0.0075(14)
P2 0.0172(6) 0.0217(6) 0.0166(5) -0.0015(4) 0.0021(4) 0.0010(4)
O21 0.0274(18) 0.039(2) 0.0219(13) -0.0016(12) -0.0004(13) -0.0091(14)
O22 0.0404(19) 0.0260(18) 0.0435(17) 0.0063(14) 0.0123(16) 0.0089(15)
O23 0.0188(16) 0.045(2) 0.0272(14) 0.0076(13) 0.0015(13) 0.0065(14)
N1 0.026(2) 0.033(2) 0.0214(17) 0.0048(15) 0.0021(18) 0.0056(19)
C2 0.031(3) 0.046(3) 0.032(2) 0.005(2) 0.006(2) 0.000(2)
C3 0.035(3) 0.035(3) 0.040(2) 0.000(2) 0.016(2) -0.004(2)
N4 0.023(2) 0.035(2) 0.0222(17) -0.0035(15) 0.0046(17) -0.0043(18)

loop_
_atom_type_symbol
_atom_type_description
_atom_type_scat_dispersion_real
_atom_type_scat_dispersion_imag
_atom_type_scat_source
C C 0.0033 0.0016 'International Tables Vol C Tables 4.2.6.8 and 6.1.1.4'
H H 0.0000 0.0000 'International Tables Vol C Tables 4.2.6.8 and 6.1.1.4'
N N 0.0061 0.0033 'International Tables Vol C Tables 4.2.6.8 and 6.1.1.4'
O O 0.0106 0.0060 'International Tables Vol C Tables 4.2.6.8 and 6.1.1.4'
P P 0.1023 0.0942 'International Tables Vol C Tables 4.2.6.8 and 6.1.1.4'
Zn Zn 0.2839 1.4301 'International Tables Vol C Tables 4.2.6.8 and 6.1.1.4'

loop_
_geom_angle_atom_site_label_1
_geom_angle_atom_site_label_2
_geom_angle_atom_site_label_3
_geom_angle
_geom_angle_site_symmetry_1
_geom_angle_site_symmetry_3
_geom_angle_publ_flag
O11 Zn1 O13 115.31(13) 4_665 . ?
O11 Zn1 O12 112.99(12) 4_665 2_656 ?
O13 Zn1 O12 97.91(12) . 2_656 ?
O11 Zn1 N1 104.71(15) 4_665 . ?
O13 Zn1 N1 109.84(17) . . ?
O12 Zn1 N1 116.45(15) 2_656 . ?
O23 Zn2 O21 115.76(12) 4_565 2 ?
O23 Zn2 O22 116.05(13) 4_565 . ?
O21 Zn2 O22 97.55(13) 2 . ?
O23 Zn2 N4 100.80(15) 4_565 . ?
O21 Zn2 N4 122.00(15) 2 . ?
O22 Zn2 N4 105.06(16) . . ?
O13 P1 O11 112.36(18) . . ?
O13 P1 O12 112.41(17) . . ?
O11 P1 O12 111.56(18) . . ?
O13 P1 H1 103.9(19) . . ?
O11 P1 H1 112.5(17) . . ?
O12 P1 H1 103.5(18) . . ?
P1 O11 Zn1 130.62(17) . 4_565 ?
P1 O12 Zn1 126.05(18) . 2_646 ?
P1 O13 Zn1 132.63(19) . . ?
O22 P2 O23 112.16(18) . . ?
O22 P2 O21 112.03(17) . . ?
O23 P2 O21 111.42(18) . . ?
O22 P2 H2 109.5(18) . . ?
O23 P2 H2 108.9(17) . . ?
O21 P2 H2 102.3(18) . . ?
P2 O21 Zn2 123.23(18) . 2_545 ?
P2 O22 Zn2 132.6(2) . . ?
P2 O23 Zn2 128.78(17) . 4_665 ?
C2 N1 Zn1 119.7(3) . . ?
C2 N1 H1A 101(4) . . ?
Zn1 N1 H1A 107(4) . . ?
C2 N1 H1B 107(5) . . ?
Zn1 N1 H1B 107(5) . . ?
H1A N1 H1B 115(7) . . ?
C3 C2 N1 112.0(4) . . ?
C3 C2 H2A 109.2 . . ?
N1 C2 H2A 109.2 . . ?
C3 C2 H2B 109.2 . . ?
N1 C2 H2B 109.2 . . ?
H2A C2 H2B 107.9 . . ?
C2 C3 N4 114.5(4) . . ?
C2 C3 H3A 108.6 . . ?
N4 C3 H3A 108.6 . . ?
C2 C3 H3B 108.6 . . ?
N4 C3 H3B 108.6 . . ?
H3A C3 H3B 107.6 . . ?
C3 N4 Zn2 109.1(3) . . ?
C3 N4 H4A 109(4) . . ?
Zn2 N4 H4A 111(4) . . ?
C3 N4 H4B 100(3) . . ?
Zn2 N4 H4B 121(3) . . ?
H4A N4 H4B 106(5) . . ?

loop_
_geom_bond_atom_site_label_1
_geom_bond_atom_site_label_2
_geom_bond_distance
_geom_bond_site_symmetry_2
_geom_bond_publ_flag
Zn1 O11 1.933(3) 4_665 y
Zn1 O13 1.936(3) . y
Zn1 O12 1.955(3) 2_656 y
Zn1 N1 2.013(4) . y
Zn2 O23 1.932(3) 4_565 y
Zn2 O21 1.938(3) 2 y
Zn2 O22 1.940(3) . y
Zn2 N4 2.022(4) . y
P1 O13 1.511(3) . y
P1 O11 1.513(3) . y
P1 O12 1.524(3) . y
P1 H1 1.33(4) . ?
O11 Zn1 1.933(3) 4_565 ?
O12 Zn1 1.955(3) 2_646 ?
P2 O22 1.510(3) . y
P2 O23 1.520(3) . y
P2 O21 1.527(3) . y
P2 H2 1.35(4) . ?
O21 Zn2 1.938(3) 2_545 ?
O23 Zn2 1.932(3) 4_665 ?
N1 C2 1.485(5) . ?
N1 H1A 0.82(6) . ?
N1 H1B 0.72(6) . ?
C2 C3 1.444(7) . ?
C2 H2A 0.9700 . ?
C2 H2B 0.9700 . ?
C3 N4 1.513(6) . ?
C3 H3A 0.9700 . ?
C3 H3B 0.9700 . ?
N4 H4A 0.73(5) . ?
N4 H4B 0.98(6) . ?
